data_7016621
loop_
_publ_author_name
'Stephenson, Andrew'
'Ward, Michael D.'

_publ_section_title
;
 Molecular squares, cubes and chains from self-assembly of
 bis-bidentate bridging ligands with transition metal dications.
;
_journal_issue 40
_journal_name_full 'Dalton transactions (Cambridge, England : 2003)'
_journal_page_first 10360
_journal_page_last 10369
_journal_paper_doi 10.1039/c1dt10263j
_journal_volume 40
_journal_year 2011
_chemical_formula_sum 'C148 H156 B8 F32 N52 Ni4 O38'
_chemical_formula_weight 4200.57
_chemical_name_systematic
;
?
;
_space_group_IT_number 2
_symmetry_cell_setting triclinic
_symmetry_space_group_name_Hall '-P 1'
_symmetry_space_group_name_H-M 'P -1'
_atom_sites_solution_hydrogens geom
_atom_sites_solution_primary direct
_atom_sites_solution_secondary difmap
_audit_creation_method SHELXL-97
_cell_angle_alpha 112.172(2)
_cell_angle_beta 98.864(2)
_cell_angle_gamma 94.268(2)
_cell_formula_units_Z 1
_cell_length_a 13.0255(4)
_cell_length_b 19.7988(7)
_cell_length_c 20.0373(7)
_cell_measurement_reflns_used 2219
_cell_measurement_temperature 100(2)
_cell_measurement_theta_max 20.32
_cell_measurement_theta_min 5.79
_cell_volume 4678.3(3)
_computing_cell_refinement 'Bruker SAINT'
_computing_data_collection 'Bruker APEX2'
_computing_data_reduction 'Bruker SAINT'
_computing_molecular_graphics 'Bruker SHELXTL'
_computing_publication_material 'Bruker SHELXTL'
_computing_structure_refinement 'SHELXL-97 (Sheldrick, 2008)'
_computing_structure_solution 'SHELXS-97 (Sheldrick, 2008)'
_diffrn_ambient_temperature 100(2)
_diffrn_measured_fraction_theta_full 0.973
_diffrn_measured_fraction_theta_max 0.973
_diffrn_measurement_device_type 'Bruker APEX-II CCD'
_diffrn_measurement_method '\f and \w scans'
_diffrn_radiation_monochromator graphite
_diffrn_radiation_source 'sealed tube'
_diffrn_radiation_type MoK\a
_diffrn_radiation_wavelength 0.71073
_diffrn_reflns_av_R_equivalents 0.0860
_diffrn_reflns_av_sigmaI/netI 0.1470
_diffrn_reflns_limit_h_max 14
_diffrn_reflns_limit_h_min -14
_diffrn_reflns_limit_k_max 18
_diffrn_reflns_limit_k_min -21
_diffrn_reflns_limit_l_max 21
_diffrn_reflns_limit_l_min -21
_diffrn_reflns_number 25369
_diffrn_reflns_theta_full 22.50
_diffrn_reflns_theta_max 22.50
_diffrn_reflns_theta_min 5.79
_exptl_absorpt_coefficient_mu 0.514
_exptl_absorpt_correction_T_max 0.9748
_exptl_absorpt_correction_T_min 0.8209
_exptl_absorpt_correction_type multi-scan
_exptl_absorpt_process_details sadabs
_exptl_crystal_colour purple
_exptl_crystal_density_diffrn 1.491
_exptl_crystal_density_method 'not measured'
_exptl_crystal_description needle
_exptl_crystal_F_000 2152
_exptl_crystal_size_max 0.40
_exptl_crystal_size_mid 0.10
_exptl_crystal_size_min 0.05
_refine_diff_density_max 1.185
_refine_diff_density_min -0.646
_refine_diff_density_rms 0.098
_refine_ls_extinction_method none
_refine_ls_goodness_of_fit_ref 0.983
_refine_ls_hydrogen_treatment constr
_refine_ls_matrix_type full
_refine_ls_number_parameters 1053
_refine_ls_number_reflns 11895
_refine_ls_number_restraints 108
_refine_ls_restrained_S_all 0.993
_refine_ls_R_factor_all 0.1485
_refine_ls_R_factor_gt 0.0825
_refine_ls_shift/su_max 0.001
_refine_ls_shift/su_mean 0.000
_refine_ls_structure_factor_coef Fsqd
_refine_ls_weighting_details 'calc w=1/[\s^2^(Fo^2^)+(0.1326P)^2^+0.0000P] where P=(Fo^2^+2Fc^2^)/3'
_refine_ls_weighting_scheme calc
_refine_ls_wR_factor_gt 0.2089
_refine_ls_wR_factor_ref 0.2390
_reflns_number_gt 6402
_reflns_number_total 11895
_reflns_threshold_expression >2sigma(I)
_cod_data_source_file c1dt10263j.txt
_cod_data_source_block imw1497
_cod_depositor_comments
;
The following automatic conversions were performed:

'_symmetry_cell_setting' value 'Triclinic' changed to 'triclinic'
according to /home/saulius/struct/CIF-dictionaries/cif_core.dic
dictionary named 'cif_core.dic' version 2.4.1 from 2010-06-29.

Automatic conversion script
Id: cif_fix_values 1715 2011-07-08 13:25:40Z adriana 
;
_cod_original_sg_symbol_H-M 'P-1 '
_cod_database_code 7016621

loop_
_symmetry_equiv_pos_as_xyz
'x, y, z'
'-x, -y, -z'

loop_
_atom_site_label
_atom_site_type_symbol
_atom_site_fract_x
_atom_site_fract_y
_atom_site_fract_z
_atom_site_U_iso_or_equiv
_atom_site_adp_type
_atom_site_occupancy
_atom_site_symmetry_multiplicity
_atom_site_calc_flag
_atom_site_refinement_flags
_atom_site_disorder_assembly
_atom_site_disorder_group
Ni1 Ni 0.82104(8) 0.64532(5) 0.37142(6) 0.0259(3) Uani 1 1 d . . .
Ni2 Ni 0.71969(8) 0.78856(5) 0.85862(6) 0.0276(3) Uani 1 1 d . . .
N11A N 0.8517(5) 0.5576(3) 0.2832(4) 0.0285(16) Uani 1 1 d . . .
C12A C 0.8942(6) 0.5634(5) 0.2291(5) 0.035(2) Uani 1 1 d . . .
H12A H 0.9106 0.6109 0.2289 0.042 Uiso 1 1 calc R . .
C13A C 0.9158(7) 0.5011(5) 0.1716(5) 0.039(2) Uani 1 1 d . . .
H13A H 0.9449 0.5060 0.1327 0.047 Uiso 1 1 calc R . .
C14A C 0.8928(7) 0.4323(5) 0.1741(6) 0.046(3) Uani 1 1 d . . .
H14A H 0.9089 0.3893 0.1379 0.055 Uiso 1 1 calc R . .
C15A C 0.8466(6) 0.4275(5) 0.2296(5) 0.036(2) Uani 1 1 d . . .
H15A H 0.8274 0.3807 0.2305 0.043 Uiso 1 1 calc R . .
C16A C 0.8281(6) 0.4901(4) 0.2835(4) 0.0234(18) Uani 1 1 d . . .
N21A N 0.7353(5) 0.5413(3) 0.4496(4) 0.0274(16) Uani 1 1 d . . .
N22A N 0.7756(5) 0.5566(3) 0.3978(4) 0.0293(16) Uani 1 1 d . . .
C23A C 0.7833(6) 0.4905(4) 0.3465(4) 0.0267(19) Uani 1 1 d . . .
C24A C 0.7451(6) 0.4334(5) 0.3665(5) 0.035(2) Uani 1 1 d . . .
H24A H 0.7405 0.3818 0.3399 0.042 Uiso 1 1 calc R . .
C25A C 0.7171(6) 0.4679(5) 0.4310(5) 0.032(2) Uani 1 1 d . . .
H25A H 0.6889 0.4445 0.4592 0.038 Uiso 1 1 calc R . .
C26A C 0.7267(6) 0.5990(4) 0.5198(4) 0.029(2) Uani 1 1 d . . .
H26A H 0.6704 0.5815 0.5400 0.035 Uiso 1 1 calc R . .
H26B H 0.7078 0.6433 0.5118 0.035 Uiso 1 1 calc R . .
N31A N 0.6810(5) 0.8918(3) 0.8661(3) 0.0269(16) Uani 1 1 d . . .
C32A C 0.6003(7) 0.9209(4) 0.8909(5) 0.034(2) Uani 1 1 d . . .
H32A H 0.5534 0.8933 0.9063 0.041 Uiso 1 1 calc R . .
C33A C 0.5802(8) 0.9907(5) 0.8955(5) 0.045(2) Uani 1 1 d . . .
H33A H 0.5210 1.0104 0.9135 0.054 Uiso 1 1 calc R . .
C34A C 0.6501(8) 1.0304(5) 0.8728(5) 0.046(2) Uani 1 1 d . . .
H34A H 0.6397 1.0782 0.8751 0.055 Uiso 1 1 calc R . .
C35A C 0.7334(7) 0.9994(5) 0.8473(5) 0.041(2) Uani 1 1 d . . .
H35A H 0.7817 1.0257 0.8316 0.049 Uiso 1 1 calc R . .
C36A C 0.7482(6) 0.9301(5) 0.8441(4) 0.031(2) Uani 1 1 d . . .
N41A N 0.9179(5) 0.8005(4) 0.7772(4) 0.0333(17) Uani 1 1 d . . .
N42A N 0.8369(5) 0.8227(4) 0.8102(4) 0.0328(17) Uani 1 1 d . . .
C43A C 0.8312(6) 0.8913(5) 0.8115(5) 0.034(2) Uani 1 1 d . . .
C44A C 0.9096(7) 0.9118(5) 0.7797(5) 0.043(2) Uani 1 1 d . . .
H44A H 0.9238 0.9569 0.7740 0.052 Uiso 1 1 calc R . .
C45A C 0.9614(7) 0.8515(5) 0.7584(5) 0.042(2) Uani 1 1 d . . .
H45A H 1.0192 0.8472 0.7341 0.050 Uiso 1 1 calc R . .
C46A C 0.9471(7) 0.7263(5) 0.7623(5) 0.037(2) Uani 1 1 d . . .
H46A H 0.9065 0.7023 0.7873 0.044 Uiso 1 1 calc R . .
H46B H 1.0225 0.7313 0.7835 0.044 Uiso 1 1 calc R . .
C51A C 0.8286(7) 0.6185(4) 0.5734(4) 0.030(2) Uani 1 1 d . . .
C52A C 0.9251(6) 0.6002(5) 0.5684(5) 0.034(2) Uani 1 1 d . . .
H52A H 0.9466 0.5674 0.5262 0.041 Uiso 1 1 calc R . .
C53A C 0.9887(7) 0.6403(5) 0.6396(5) 0.035(2) Uani 1 1 d . . .
H53A H 1.0617 0.6399 0.6536 0.042 Uiso 1 1 calc R . .
C54A C 0.9278(6) 0.6781(5) 0.6825(5) 0.033(2) Uani 1 1 d . . .
O55A O 0.8265(4) 0.6660(3) 0.6437(3) 0.0317(14) Uani 1 1 d . . .
N11B N 0.9684(5) 0.6613(3) 0.4356(3) 0.0282(16) Uani 1 1 d . . .
C12B C 1.0421(7) 0.6174(5) 0.4202(5) 0.040(2) Uani 1 1 d . . .
H12B H 1.0261 0.5729 0.3774 0.048 Uiso 1 1 calc R . .
C13B C 1.1420(7) 0.6345(5) 0.4648(5) 0.046(2) Uani 1 1 d . . .
H13B H 1.1924 0.6018 0.4525 0.055 Uiso 1 1 calc R . .
C14B C 1.1665(7) 0.6987(6) 0.5262(5) 0.045(2) Uani 1 1 d . . .
H14B H 1.2343 0.7116 0.5568 0.054 Uiso 1 1 calc R . .
C15B C 1.0916(7) 0.7441(5) 0.5429(4) 0.035(2) Uani 1 1 d . . .
H15B H 1.1068 0.7888 0.5855 0.042 Uiso 1 1 calc R . .
C16B C 0.9931(6) 0.7241(4) 0.4970(5) 0.031(2) Uani 1 1 d . . .
N21B N 0.7443(5) 0.7848(4) 0.4929(4) 0.0335(17) Uani 1 1 d . . .
N22B N 0.8108(5) 0.7340(3) 0.4693(4) 0.0287(16) Uani 1 1 d . . .
C23B C 0.9055(6) 0.7666(4) 0.5111(4) 0.030(2) Uani 1 1 d . . .
C24B C 0.9003(7) 0.8367(5) 0.5602(5) 0.042(2) Uani 1 1 d . . .
H24B H 0.9570 0.8711 0.5950 0.051 Uiso 1 1 calc R . .
C25B C 0.7969(8) 0.8470(5) 0.5488(5) 0.046(3) Uani 1 1 d . . .
H25B H 0.7678 0.8894 0.5751 0.055 Uiso 1 1 calc R . .
C26B C 0.6315(6) 0.7669(5) 0.4628(5) 0.037(2) Uani 1 1 d . . .
H26C H 0.6124 0.7127 0.4373 0.044 Uiso 1 1 calc R . .
H26D H 0.6140 0.7887 0.4261 0.044 Uiso 1 1 calc R . .
N31B N 0.7557(5) 0.6838(4) 0.8446(4) 0.0303(16) Uani 1 1 d . . .
C32B C 0.8228(6) 0.6670(5) 0.8916(5) 0.033(2) Uani 1 1 d . . .
H32B H 0.8542 0.7049 0.9379 0.040 Uiso 1 1 calc R . .
C33B C 0.8485(7) 0.5962(5) 0.8755(5) 0.042(2) Uani 1 1 d . . .
H33B H 0.8965 0.5857 0.9098 0.051 Uiso 1 1 calc R . .
C34B C 0.8019(7) 0.5417(5) 0.8077(5) 0.045(2) Uani 1 1 d . . .
H34B H 0.8187 0.4930 0.7945 0.054 Uiso 1 1 calc R . .
C35B C 0.7315(6) 0.5580(5) 0.7599(5) 0.035(2) Uani 1 1 d . . .
H35B H 0.6986 0.5208 0.7136 0.043 Uiso 1 1 calc R . .
C36B C 0.7085(6) 0.6293(4) 0.7796(5) 0.031(2) Uani 1 1 d . . .
N41B N 0.5658(5) 0.7324(4) 0.6985(4) 0.0301(16) Uani 1 1 d . . .
N42B N 0.6325(5) 0.7250(3) 0.7533(3) 0.0274(16) Uani 1 1 d . . .
C43B C 0.6391(6) 0.6528(4) 0.7310(4) 0.028(2) Uani 1 1 d . . .
C44B C 0.5721(6) 0.6128(5) 0.6624(4) 0.033(2) Uani 1 1 d . . .
H44B H 0.5598 0.5609 0.6354 0.039 Uiso 1 1 calc R . .
C45B C 0.5286(6) 0.6658(5) 0.6436(5) 0.034(2) Uani 1 1 d . . .
H45B H 0.4805 0.6571 0.5994 0.040 Uiso 1 1 calc R . .
C46B C 0.5474(6) 0.8048(4) 0.6999(4) 0.031(2) Uani 1 1 d . . .
H46C H 0.6100 0.8414 0.7296 0.037 Uiso 1 1 calc R . .
H46D H 0.4871 0.8198 0.7239 0.037 Uiso 1 1 calc R . .
C51B C 0.5688(6) 0.7953(4) 0.5216(5) 0.032(2) Uani 1 1 d . . .
C52B C 0.4837(7) 0.8283(4) 0.5256(5) 0.036(2) Uani 1 1 d . . .
H52B H 0.4498 0.8448 0.4903 0.043 Uiso 1 1 calc R . .
C53B C 0.4525(6) 0.8347(4) 0.5927(4) 0.030(2) Uani 1 1 d . . .
H53B H 0.3933 0.8549 0.6104 0.036 Uiso 1 1 calc R . .
C54B C 0.5258(6) 0.8054(5) 0.6263(5) 0.033(2) Uani 1 1 d . . .
O55B O 0.5981(4) 0.7807(3) 0.5830(3) 0.0312(13) Uani 1 1 d . . .
N11C N 0.8655(5) 0.7283(3) 0.3354(4) 0.0287(16) Uani 1 1 d . . .
C12C C 0.9630(7) 0.7649(4) 0.3479(5) 0.035(2) Uani 1 1 d . . .
H12C H 1.0203 0.7466 0.3678 0.042 Uiso 1 1 calc R . .
C13C C 0.9844(7) 0.8258(5) 0.3341(5) 0.043(2) Uani 1 1 d . . .
H13C H 1.0543 0.8499 0.3444 0.051 Uiso 1 1 calc R . .
C14C C 0.9008(8) 0.8517(5) 0.3044(5) 0.046(3) Uani 1 1 d . . .
H14C H 0.9128 0.8950 0.2952 0.055 Uiso 1 1 calc R . .
C15C C 0.8001(7) 0.8148(5) 0.2881(5) 0.041(2) Uani 1 1 d . . .
H15C H 0.7424 0.8314 0.2667 0.049 Uiso 1 1 calc R . .
C16C C 0.7855(6) 0.7522(4) 0.3041(4) 0.029(2) Uani 1 1 d . . .
N21C N 0.5794(5) 0.6161(4) 0.2812(4) 0.0307(17) Uani 1 1 d . . .
N22C N 0.6798(5) 0.6496(4) 0.3058(3) 0.0271(16) Uani 1 1 d . . .
C23C C 0.6841(7) 0.7071(5) 0.2872(5) 0.033(2) Uani 1 1 d . . .
C24C C 0.5853(7) 0.7111(5) 0.2508(5) 0.043(2) Uani 1 1 d . . .
H24C H 0.5667 0.7474 0.2327 0.052 Uiso 1 1 calc R . .
C25C C 0.5218(7) 0.6516(5) 0.2472(5) 0.040(2) Uani 1 1 d . . .
H25C H 0.4496 0.6377 0.2246 0.048 Uiso 1 1 calc R . .
C26C C 0.5456(6) 0.5450(4) 0.2821(5) 0.033(2) Uani 1 1 d . . .
H26E H 0.4688 0.5388 0.2798 0.040 Uiso 1 1 calc R . .
H26F H 0.5804 0.5431 0.3288 0.040 Uiso 1 1 calc R . .
N31C N 0.8123(5) 0.8400(4) 0.9647(4) 0.0337(17) Uani 1 1 d . . .
C32C C 0.9158(7) 0.8669(5) 0.9829(5) 0.039(2) Uani 1 1 d . . .
H32C H 0.9529 0.8620 0.9444 0.047 Uiso 1 1 calc R . .
C33C C 0.9692(7) 0.9005(5) 1.0532(5) 0.047(3) Uani 1 1 d . . .
H33C H 1.0419 0.9188 1.0636 0.057 Uiso 1 1 calc R . .
C34C C 0.9164(8) 0.9076(5) 1.1095(6) 0.054(3) Uani 1 1 d . . .
H34C H 0.9520 0.9323 1.1592 0.065 Uiso 1 1 calc R . .
C35C C 0.8116(7) 0.8789(5) 1.0935(5) 0.041(2) Uani 1 1 d . . .
H35C H 0.7749 0.8811 1.1316 0.049 Uiso 1 1 calc R . .
C36C C 0.7601(6) 0.8459(4) 1.0185(5) 0.033(2) Uani 1 1 d . . .
N41C N 0.5069(5) 0.7594(3) 0.9199(4) 0.0323(17) Uani 1 1 d . . .
N42C N 0.6105(5) 0.7791(3) 0.9250(4) 0.0302(16) Uani 1 1 d . . .
C43C C 0.6498(6) 0.8159(4) 0.9972(5) 0.032(2) Uani 1 1 d . . .
C44C C 0.5728(7) 0.8192(4) 1.0387(5) 0.037(2) Uani 1 1 d . . .
H44C H 0.5806 0.8412 1.0907 0.045 Uiso 1 1 calc R . .
C45C C 0.4822(7) 0.7832(5) 0.9874(5) 0.041(2) Uani 1 1 d . . .
H45C H 0.4143 0.7762 0.9977 0.049 Uiso 1 1 calc R . .
C46C C 0.4357(6) 0.7132(4) 0.8521(4) 0.030(2) Uani 1 1 d . . .
H46E H 0.4626 0.7177 0.8102 0.036 Uiso 1 1 calc R . .
H46F H 0.3663 0.7305 0.8523 0.036 Uiso 1 1 calc R . .
C51C C 0.5712(6) 0.4842(4) 0.2198(5) 0.028(2) Uani 1 1 d . . .
C52C C 0.6104(7) 0.4780(5) 0.1598(5) 0.036(2) Uani 1 1 d . . .
H52C H 0.6310 0.5173 0.1461 0.043 Uiso 1 1 calc R . .
C53C C 0.6156(6) 0.4023(4) 0.1205(5) 0.034(2) Uani 1 1 d . . .
H53C H 0.6412 0.3814 0.0763 0.041 Uiso 1 1 calc R . .
C54C C 0.5771(6) 0.3661(4) 0.1579(4) 0.0277(19) Uani 1 1 d . . .
O55C O 0.5490(4) 0.4151(3) 0.2191(3) 0.0332(14) Uani 1 1 d . . .
B11 B 0.4117(7) 0.6046(5) 0.4359(5) 0.030(2) Uiso 1 1 d DU . .
F12 F 0.3478(4) 0.5384(3) 0.4207(3) 0.0678(17) Uiso 1 1 d DU A .
F13 F 0.3840(4) 0.6217(3) 0.3743(3) 0.0666(16) Uiso 1 1 d DU A .
F14X F 0.5132(5) 0.5928(6) 0.4461(4) 0.049(3) Uiso 0.78(3) 1 d PDU A 1
F15X F 0.3879(6) 0.6598(4) 0.4938(5) 0.035(3) Uiso 0.78(3) 1 d PDU A 1
F15Y F 0.5226(16) 0.6233(18) 0.4393(12) 0.034(9) Uiso 0.22(3) 1 d PU A 2
F16Y F 0.3832(18) 0.6507(13) 0.5072(15) 0.017(8) Uiso 0.22(3) 1 d PU A 2
B21 B 0.2648(7) 0.7895(5) 0.7415(5) 0.040(3) Uiso 1 1 d DU . .
F22 F 0.3048(4) 0.7462(3) 0.6819(3) 0.0625(16) Uiso 1 1 d DU . .
F23 F 0.3485(4) 0.8356(3) 0.7952(3) 0.0495(13) Uiso 1 1 d DU . .
F24 F 0.2126(4) 0.7441(3) 0.7668(3) 0.0590(15) Uiso 1 1 d DU . .
F25 F 0.1961(4) 0.8308(3) 0.7210(3) 0.0707(17) Uiso 1 1 d DU . .
B31 B 0.8485(8) 0.2507(6) 0.0205(6) 0.048(3) Uiso 1 1 d DU . .
F32X F 0.8132(10) 0.1822(5) -0.0364(6) 0.068(4) Uiso 0.70(3) 1 d PDU B 1
F33X F 0.9203(9) 0.2469(5) 0.0765(6) 0.064(3) Uiso 0.70(3) 1 d PDU B 1
F34X F 0.7597(7) 0.2743(6) 0.0430(7) 0.069(4) Uiso 0.70(3) 1 d PDU B 1
F35X F 0.8966(13) 0.3003(6) -0.0032(6) 0.087(4) Uiso 0.70(3) 1 d PDU B 1
F32Y F 0.846(3) 0.1812(15) -0.0415(16) 0.079(10) Uiso 0.30(3) 1 d PU B 2
F33Y F 0.9407(17) 0.2531(11) 0.0556(15) 0.054(7) Uiso 0.30(3) 1 d PU B 2
F34Y F 0.854(2) 0.3063(11) -0.0107(12) 0.059(7) Uiso 0.30(3) 1 d PU B 2
F35Y F 0.7709(15) 0.2643(11) 0.0691(15) 0.049(7) Uiso 0.30(3) 1 d PU B 2
B41 B 0.1696(7) 0.9549(5) 0.3105(5) 0.037(2) Uiso 1 1 d DU . .
F42 F 0.2149(4) 0.9036(3) 0.3326(3) 0.0564(14) Uiso 1 1 d DU C .
F43 F 0.2493(4) 1.0090(3) 0.3157(3) 0.0488(13) Uiso 1 1 d DU C .
F44X F 0.1133(10) 0.9221(6) 0.2399(6) 0.044(3) Uiso 0.73(5) 1 d PDU C 1
F45X F 0.1047(9) 0.9857(4) 0.3599(10) 0.049(3) Uiso 0.73(5) 1 d PDU C 1
F44Y F 0.133(3) 0.9096(18) 0.2290(17) 0.046(8) Uiso 0.27(5) 1 d PU C 2
F45Y F 0.085(2) 0.9875(10) 0.337(2) 0.031(9) Uiso 0.27(5) 1 d PU C 2
C11S C 0.2694(9) 0.7428(6) 0.3597(6) 0.065(3) Uiso 1 1 d . . .
H11A H 0.2478 0.7849 0.3496 0.098 Uiso 1 1 calc R . .
H11B H 0.3462 0.7467 0.3682 0.098 Uiso 1 1 calc R . .
H11C H 0.2449 0.7425 0.4035 0.098 Uiso 1 1 calc R . .
N12S N 0.2235(6) 0.6740(4) 0.2964(4) 0.048(2) Uiso 1 1 d . . .
O13S O 0.2660(6) 0.6518(4) 0.2431(4) 0.0635(19) Uiso 1 1 d . . .
O14S O 0.1447(6) 0.6399(4) 0.3008(4) 0.065(2) Uiso 1 1 d . . .
C21S C 0.3520(10) 0.9861(7) 0.7635(7) 0.076(3) Uiso 1 1 d . . .
H21A H 0.4101 0.9687 0.7389 0.114 Uiso 1 1 calc R . .
H21B H 0.3373 0.9577 0.7926 0.114 Uiso 1 1 calc R . .
H21C H 0.3711 1.0384 0.7959 0.114 Uiso 1 1 calc R . .
N22S N 0.2629(9) 0.9770(7) 0.7109(7) 0.092(3) Uiso 1 1 d . . .
O23S O 0.2493(6) 0.9368(5) 0.6467(5) 0.082(2) Uiso 1 1 d . . .
O24S O 0.1879(10) 1.0108(7) 0.7332(7) 0.136(4) Uiso 1 1 d . . .
C31S C 0.2715(9) 0.7894(6) 0.1795(6) 0.067(3) Uiso 1 1 d . . .
H31A H 0.2345 0.7451 0.1809 0.101 Uiso 1 1 calc R . .
H31B H 0.2275 0.8052 0.1454 0.101 Uiso 1 1 calc R . .
H31C H 0.2864 0.8289 0.2288 0.101 Uiso 1 1 calc R . .
N32S N 0.3678(7) 0.7734(5) 0.1555(5) 0.058(2) Uiso 1 1 d . . .
O33S O 0.3779(6) 0.7095(5) 0.1214(5) 0.084(2) Uiso 1 1 d . . .
O34S O 0.4391(7) 0.8251(5) 0.1712(5) 0.085(2) Uiso 1 1 d . . .
C41S C 0.5741(9) 0.6225(7) 0.0444(7) 0.075(3) Uiso 1 1 d . . .
H41A H 0.5437 0.5931 0.0683 0.113 Uiso 1 1 calc R . .
H41B H 0.5746 0.5908 -0.0067 0.113 Uiso 1 1 calc R . .
H41C H 0.5318 0.6617 0.0454 0.113 Uiso 1 1 calc R . .
N42S N 0.6831(10) 0.6557(8) 0.0840(7) 0.102(4) Uiso 1 1 d . . .
O43S O 0.7346(8) 0.6298(6) 0.1214(6) 0.109(3) Uiso 1 1 d . . .
O44S O 0.7117(11) 0.7251(9) 0.1124(8) 0.158(5) Uiso 1 1 d . . .
C51S C 0.9673(10) 0.7433(7) 0.1180(7) 0.074(3) Uiso 1 1 d . . .
H51A H 0.9551 0.7454 0.0693 0.112 Uiso 1 1 calc R . .
H51B H 1.0285 0.7791 0.1495 0.112 Uiso 1 1 calc R . .
H51C H 0.9054 0.7550 0.1400 0.112 Uiso 1 1 calc R . .
N52S N 0.9864(7) 0.6695(5) 0.1106(5) 0.063(2) Uiso 1 1 d . . .
O53S O 1.0384(7) 0.6641(5) 0.1636(5) 0.092(3) Uiso 1 1 d . . .
O54S O 0.9507(8) 0.6164(6) 0.0560(6) 0.102(3) Uiso 1 1 d . . .
C61S C 0.4690(10) 0.9713(7) 0.3772(7) 0.076(3) Uiso 1 1 d . . .
H61A H 0.4500 0.9857 0.3357 0.114 Uiso 1 1 calc R . .
H61B H 0.5135 1.0127 0.4185 0.114 Uiso 1 1 calc R . .
H61C H 0.4051 0.9578 0.3923 0.114 Uiso 1 1 calc R . .
N62S N 0.5250(8) 0.9097(6) 0.3557(5) 0.074(3) Uiso 1 1 d . . .
O63S O 0.6008(8) 0.9138(5) 0.3251(5) 0.099(3) Uiso 1 1 d . . .
O64S O 0.4929(8) 0.8561(6) 0.3655(6) 0.113(3) Uiso 1 1 d . . .
C71S C 0.2042(12) 0.9044(9) 0.9215(9) 0.107(5) Uiso 1 1 d . . .
H71A H 0.1600 0.9424 0.9407 0.161 Uiso 1 1 calc R . .
H71B H 0.2011 0.8702 0.9463 0.161 Uiso 1 1 calc R . .
H71C H 0.1787 0.8772 0.8685 0.161 Uiso 1 1 calc R . .
N72S N 0.3062(10) 0.9369(7) 0.9342(7) 0.098(4) Uiso 1 1 d . . .
O73S O 0.3770(8) 0.9010(6) 0.9518(6) 0.110(3) Uiso 1 1 d . . .
O74S O 0.3243(6) 0.9942(5) 0.9302(4) 0.080(2) Uiso 1 1 d . . .
C81S C 0.1906(9) 0.5607(6) 0.0530(6) 0.067(3) Uiso 1 1 d . . .
H81A H 0.1390 0.5161 0.0271 0.100 Uiso 1 1 calc R . .
H81B H 0.1785 0.5957 0.0297 0.100 Uiso 1 1 calc R . .
H81C H 0.1834 0.5833 0.1045 0.100 Uiso 1 1 calc R . .
N82S N 0.2949(7) 0.5418(5) 0.0498(5) 0.063(2) Uiso 1 1 d . . .
O83S O 0.3307(8) 0.5383(6) -0.0044(6) 0.111(3) Uiso 1 1 d . . .
O84S O 0.3435(7) 0.5284(5) 0.0980(5) 0.083(2) Uiso 1 1 d . . .

loop_
_atom_site_aniso_label
_atom_site_aniso_U_11
_atom_site_aniso_U_22
_atom_site_aniso_U_33
_atom_site_aniso_U_23
_atom_site_aniso_U_13
_atom_site_aniso_U_12
Ni1 0.0213(6) 0.0206(6) 0.0309(6) 0.0062(5) 0.0023(5) 0.0014(4)
Ni2 0.0227(6) 0.0239(6) 0.0300(6) 0.0057(5) 0.0012(5) 0.0023(4)
N11A 0.018(4) 0.024(4) 0.035(4) 0.006(3) 0.000(3) -0.002(3)
C12A 0.032(5) 0.031(5) 0.037(5) 0.009(4) 0.012(4) -0.004(4)
C13A 0.036(5) 0.038(6) 0.040(6) 0.011(4) 0.008(4) 0.008(4)
C14A 0.029(5) 0.036(6) 0.060(7) 0.006(5) 0.007(5) 0.008(4)
C15A 0.032(5) 0.028(5) 0.043(6) 0.009(4) 0.008(4) 0.006(4)
C16A 0.020(4) 0.018(5) 0.026(5) 0.004(4) -0.003(4) 0.002(3)
N21A 0.015(4) 0.027(4) 0.033(4) 0.006(3) 0.003(3) -0.005(3)
N22A 0.023(4) 0.022(4) 0.036(4) 0.003(3) 0.006(3) 0.004(3)
C23A 0.014(4) 0.024(5) 0.039(5) 0.014(4) -0.007(4) -0.003(3)
C24A 0.032(5) 0.025(5) 0.042(6) 0.010(4) 0.000(4) 0.002(4)
C25A 0.019(5) 0.030(5) 0.046(6) 0.017(4) 0.004(4) -0.002(4)
C26A 0.024(5) 0.027(5) 0.032(5) 0.011(4) -0.003(4) 0.000(4)
N31A 0.021(4) 0.024(4) 0.031(4) 0.007(3) 0.001(3) -0.001(3)
C32A 0.038(5) 0.022(5) 0.038(5) 0.006(4) 0.010(4) 0.005(4)
C33A 0.046(6) 0.035(6) 0.050(6) 0.011(5) 0.005(5) 0.011(5)
C34A 0.058(7) 0.031(5) 0.049(6) 0.018(5) 0.005(5) 0.008(5)
C35A 0.032(5) 0.042(6) 0.045(6) 0.013(4) 0.008(4) 0.004(4)
C36A 0.033(5) 0.033(5) 0.026(5) 0.012(4) -0.001(4) 0.004(4)
N41A 0.017(4) 0.042(5) 0.037(4) 0.012(4) 0.003(3) 0.004(3)
N42A 0.028(4) 0.026(4) 0.039(4) 0.006(3) 0.009(3) 0.003(3)
C43A 0.030(5) 0.030(5) 0.035(5) 0.012(4) -0.007(4) -0.011(4)
C44A 0.038(6) 0.035(6) 0.053(6) 0.015(5) 0.003(5) 0.001(5)
C45A 0.027(5) 0.040(6) 0.063(7) 0.028(5) 0.011(5) -0.002(4)
C46A 0.026(5) 0.035(5) 0.049(6) 0.019(4) 0.001(4) 0.006(4)
C51A 0.045(6) 0.017(4) 0.030(5) 0.010(4) 0.010(4) 0.004(4)
C52A 0.025(5) 0.047(6) 0.040(6) 0.021(4) 0.016(4) 0.018(4)
C53A 0.024(5) 0.042(5) 0.038(5) 0.016(4) 0.001(4) 0.008(4)
C54A 0.027(5) 0.032(5) 0.033(5) 0.008(4) 0.001(4) -0.002(4)
O55A 0.022(3) 0.036(3) 0.031(3) 0.006(3) 0.003(3) 0.004(2)
N11B 0.031(4) 0.016(4) 0.032(4) 0.004(3) 0.006(3) 0.001(3)
C12B 0.025(5) 0.044(6) 0.046(6) 0.012(4) 0.008(4) 0.008(4)
C13B 0.028(6) 0.054(6) 0.059(7) 0.024(5) 0.009(5) 0.016(5)
C14B 0.026(5) 0.068(7) 0.037(6) 0.017(5) -0.003(4) 0.009(5)
C15B 0.033(5) 0.038(5) 0.025(5) 0.006(4) -0.002(4) -0.003(4)
C16B 0.024(5) 0.031(5) 0.036(5) 0.012(4) 0.005(4) -0.001(4)
N21B 0.031(4) 0.023(4) 0.042(4) 0.007(3) 0.009(3) 0.007(3)
N22B 0.029(4) 0.024(4) 0.034(4) 0.011(3) 0.006(3) 0.004(3)
C23B 0.029(5) 0.015(4) 0.034(5) -0.002(4) 0.003(4) -0.008(4)
C24B 0.037(6) 0.039(6) 0.040(6) 0.007(5) 0.001(4) -0.002(4)
C25B 0.057(7) 0.021(5) 0.049(6) 0.001(4) 0.017(5) 0.002(4)
C26B 0.030(5) 0.038(5) 0.037(5) 0.010(4) 0.004(4) 0.005(4)
N31B 0.028(4) 0.031(4) 0.028(4) 0.011(3) -0.001(3) -0.002(3)
C32B 0.032(5) 0.036(5) 0.025(5) 0.003(4) 0.007(4) 0.008(4)
C33B 0.043(6) 0.033(6) 0.051(6) 0.020(5) 0.001(5) 0.012(4)
C34B 0.047(6) 0.023(5) 0.062(7) 0.015(5) 0.005(5) 0.001(4)
C35B 0.029(5) 0.029(5) 0.037(5) 0.001(4) 0.002(4) 0.003(4)
C36B 0.026(5) 0.024(5) 0.046(6) 0.016(4) 0.010(4) 0.001(4)
N41B 0.025(4) 0.032(4) 0.029(4) 0.010(3) -0.001(3) 0.002(3)
N42B 0.021(4) 0.024(4) 0.028(4) 0.003(3) 0.002(3) 0.004(3)
C43B 0.018(4) 0.020(5) 0.035(5) 0.000(4) 0.005(4) -0.002(3)
C44B 0.031(5) 0.023(5) 0.034(5) 0.002(4) 0.003(4) 0.000(4)
C45B 0.021(5) 0.036(5) 0.035(5) 0.008(4) -0.001(4) -0.006(4)
C46B 0.025(5) 0.022(5) 0.035(5) 0.004(4) -0.006(4) 0.000(4)
C51B 0.028(5) 0.021(5) 0.041(6) 0.004(4) 0.008(4) 0.007(4)
C52B 0.039(6) 0.023(5) 0.038(5) 0.005(4) 0.003(4) 0.010(4)
C53B 0.031(5) 0.019(4) 0.034(5) 0.003(4) 0.007(4) 0.007(4)
C54B 0.023(5) 0.034(5) 0.036(5) 0.011(4) 0.003(4) 0.000(4)
O55B 0.025(3) 0.031(3) 0.037(4) 0.011(3) 0.006(3) 0.010(2)
N11C 0.021(4) 0.025(4) 0.038(4) 0.013(3) 0.002(3) -0.001(3)
C12C 0.029(5) 0.026(5) 0.043(5) 0.011(4) 0.004(4) -0.005(4)
C13C 0.030(5) 0.045(6) 0.053(6) 0.022(5) 0.006(5) -0.007(5)
C14C 0.054(7) 0.022(5) 0.065(7) 0.020(5) 0.017(5) -0.005(5)
C15C 0.033(6) 0.033(5) 0.061(7) 0.022(5) 0.009(5) 0.007(4)
C16C 0.029(5) 0.024(5) 0.029(5) 0.007(4) 0.003(4) -0.002(4)
N21C 0.020(4) 0.033(4) 0.031(4) 0.008(3) -0.001(3) 0.000(3)
N22C 0.022(4) 0.025(4) 0.031(4) 0.008(3) 0.002(3) 0.004(3)
C23C 0.034(6) 0.026(5) 0.034(5) 0.009(4) 0.002(4) 0.008(4)
C24C 0.032(6) 0.046(6) 0.044(6) 0.011(5) -0.002(4) 0.010(5)
C25C 0.027(5) 0.037(6) 0.046(6) 0.007(5) 0.001(4) 0.006(5)
C26C 0.021(5) 0.025(5) 0.040(5) 0.005(4) -0.004(4) -0.012(4)
N31C 0.025(4) 0.026(4) 0.038(4) 0.002(3) -0.002(3) 0.001(3)
C32C 0.028(5) 0.044(6) 0.036(6) 0.007(4) 0.002(4) 0.004(4)
C33C 0.026(5) 0.054(6) 0.043(6) 0.005(5) -0.007(5) -0.005(4)
C34C 0.051(7) 0.047(6) 0.037(6) 0.000(5) -0.019(5) -0.005(5)
C35C 0.037(6) 0.043(6) 0.035(5) 0.013(4) -0.004(4) -0.005(4)
C36C 0.031(5) 0.020(5) 0.042(6) 0.008(4) 0.003(4) -0.001(4)
N41C 0.029(4) 0.022(4) 0.043(5) 0.008(3) 0.010(3) 0.006(3)
N42C 0.027(4) 0.025(4) 0.037(4) 0.013(3) 0.004(3) 0.001(3)
C43C 0.027(5) 0.026(5) 0.033(5) 0.006(4) -0.005(4) -0.004(4)
C44C 0.041(6) 0.027(5) 0.032(5) -0.002(4) 0.011(5) 0.001(4)
C45C 0.036(6) 0.030(5) 0.055(6) 0.013(5) 0.013(5) 0.004(4)
C46C 0.019(4) 0.032(5) 0.034(5) 0.010(4) -0.004(4) -0.001(4)
C51C 0.019(4) 0.017(5) 0.039(5) 0.004(4) -0.001(4) -0.007(3)
C52C 0.038(5) 0.029(5) 0.041(6) 0.015(4) 0.008(4) -0.005(4)
C53C 0.031(5) 0.029(5) 0.037(5) 0.008(4) 0.007(4) -0.004(4)
C54C 0.023(5) 0.024(5) 0.029(5) 0.004(4) 0.002(4) -0.001(4)
O55C 0.029(3) 0.030(3) 0.032(3) 0.007(3) 0.002(3) -0.005(3)

loop_
_atom_type_symbol
_atom_type_description
_atom_type_scat_dispersion_real
_atom_type_scat_dispersion_imag
_atom_type_scat_source
C C 0.0033 0.0016 'International Tables Vol C Tables 4.2.6.8 and 6.1.1.4'
H H 0.0000 0.0000 'International Tables Vol C Tables 4.2.6.8 and 6.1.1.4'
B B 0.0013 0.0007 'International Tables Vol C Tables 4.2.6.8 and 6.1.1.4'
N N 0.0061 0.0033 'International Tables Vol C Tables 4.2.6.8 and 6.1.1.4'
O O 0.0106 0.0060 'International Tables Vol C Tables 4.2.6.8 and 6.1.1.4'
F F 0.0171 0.0103 'International Tables Vol C Tables 4.2.6.8 and 6.1.1.4'
Ni Ni 0.3393 1.1124 'International Tables Vol C Tables 4.2.6.8 and 6.1.1.4'

loop_
_geom_angle_atom_site_label_1
_geom_angle_atom_site_label_2
_geom_angle_atom_site_label_3
_geom_angle
_geom_angle_site_symmetry_1
_geom_angle_site_symmetry_3
N11B Ni1 N11A 94.3(2) . .
N11B Ni1 N22A 90.0(2) . .
N11A Ni1 N22A 78.9(3) . .
N11B Ni1 N11C 92.1(3) . .
N11A Ni1 N11C 96.5(3) . .
N22A Ni1 N11C 175.1(3) . .
N11B Ni1 N22B 77.7(2) . .
N11A Ni1 N22B 171.9(3) . .
N22A Ni1 N22B 100.0(2) . .
N11C Ni1 N22B 84.8(2) . .
N11B Ni1 N22C 168.7(3) . .
N11A Ni1 N22C 90.3(2) . .
N22A Ni1 N22C 101.1(3) . .
N11C Ni1 N22C 77.1(3) . .
N22B Ni1 N22C 97.8(2) . .
N31B Ni2 N42B 78.7(3) . .
N31B Ni2 N31C 94.2(3) . .
N42B Ni2 N31C 172.9(3) . .
N31B Ni2 N31A 176.7(3) . .
N42B Ni2 N31A 98.2(3) . .
N31C Ni2 N31A 88.8(3) . .
N31B Ni2 N42A 99.8(3) . .
N42B Ni2 N42A 89.1(3) . .
N31C Ni2 N42A 92.5(3) . .
N31A Ni2 N42A 78.9(3) . .
N31B Ni2 N42C 90.0(2) . .
N42B Ni2 N42C 101.0(3) . .
N31C Ni2 N42C 78.4(3) . .
N31A Ni2 N42C 91.7(3) . .
N42A Ni2 N42C 167.2(3) . .
C12A N11A C16A 119.0(7) . .
C12A N11A Ni1 125.2(5) . .
C16A N11A Ni1 115.7(5) . .
N11A C12A C13A 122.2(8) . .
N11A C12A H12A 118.9 . .
C13A C12A H12A 118.9 . .
C14A C13A C12A 117.5(9) . .
C14A C13A H13A 121.2 . .
C12A C13A H13A 121.2 . .
C15A C14A C13A 119.2(8) . .
C15A C14A H14A 120.4 . .
C13A C14A H14A 120.4 . .
C16A C15A C14A 120.1(8) . .
C16A C15A H15A 120.0 . .
C14A C15A H15A 120.0 . .
N11A C16A C15A 121.9(8) . .
N11A C16A C23A 114.3(6) . .
C15A C16A C23A 123.8(7) . .
C25A N21A N22A 110.9(6) . .
C25A N21A C26A 126.4(7) . .
N22A N21A C26A 122.2(6) . .
C23A N22A N21A 105.1(6) . .
C23A N22A Ni1 113.7(5) . .
N21A N22A Ni1 141.1(5) . .
N22A C23A C24A 110.0(7) . .
N22A C23A C16A 117.3(7) . .
C24A C23A C16A 132.7(7) . .
C25A C24A C23A 105.1(7) . .
C25A C24A H24A 127.4 . .
C23A C24A H24A 127.4 . .
C24A C25A N21A 108.9(8) . .
C24A C25A H25A 125.6 . .
N21A C25A H25A 125.6 . .
N21A C26A C51A 110.1(6) . .
N21A C26A H26A 109.6 . .
C51A C26A H26A 109.6 . .
N21A C26A H26B 109.6 . .
C51A C26A H26B 109.6 . .
H26A C26A H26B 108.1 . .
C32A N31A C36A 119.4(7) . .
C32A N31A Ni2 125.8(6) . .
C36A N31A Ni2 114.7(5) . .
N31A C32A C33A 122.8(8) . .
N31A C32A H32A 118.6 . .
C33A C32A H32A 118.6 . .
C34A C33A C32A 117.8(9) . .
C34A C33A H33A 121.1 . .
C32A C33A H33A 121.1 . .
C35A C34A C33A 118.6(9) . .
C35A C34A H34A 120.7 . .
C33A C34A H34A 120.7 . .
C34A C35A C36A 120.5(9) . .
C34A C35A H35A 119.8 . .
C36A C35A H35A 119.8 . .
N31A C36A C35A 120.9(8) . .
N31A C36A C43A 115.9(7) . .
C35A C36A C43A 123.0(8) . .
C45A N41A N42A 111.5(7) . .
C45A N41A C46A 126.8(7) . .
N42A N41A C46A 121.6(7) . .
N41A N42A C43A 104.9(7) . .
N41A N42A Ni2 142.7(5) . .
C43A N42A Ni2 112.4(5) . .
N42A C43A C44A 110.6(8) . .
N42A C43A C36A 117.7(7) . .
C44A C43A C36A 131.6(8) . .
C45A C44A C43A 103.9(8) . .
C45A C44A H44A 128.1 . .
C43A C44A H44A 128.1 . .
N41A C45A C44A 109.0(8) . .
N41A C45A H45A 125.5 . .
C44A C45A H45A 125.5 . .
N41A C46A C54A 113.3(7) . .
N41A C46A H46A 108.9 . .
C54A C46A H46A 108.9 . .
N41A C46A H46B 108.9 . .
C54A C46A H46B 108.9 . .
H46A C46A H46B 107.7 . .
C52A C51A O55A 110.7(7) . .
C52A C51A C26A 134.0(8) . .
O55A C51A C26A 115.3(7) . .
C51A C52A C53A 105.8(8) . .
C51A C52A H52A 127.1 . .
C53A C52A H52A 127.1 . .
C54A C53A C52A 107.6(7) . .
C54A C53A H53A 126.2 . .
C52A C53A H53A 126.2 . .
C53A C54A O55A 110.4(7) . .
C53A C54A C46A 132.7(8) . .
O55A C54A C46A 116.9(7) . .
C51A O55A C54A 105.6(6) . .
C12B N11B C16B 117.6(7) . .
C12B N11B Ni1 126.2(6) . .
C16B N11B Ni1 116.1(5) . .
N11B C12B C13B 122.4(8) . .
N11B C12B H12B 118.8 . .
C13B C12B H12B 118.8 . .
C14B C13B C12B 119.4(8) . .
C14B C13B H13B 120.3 . .
C12B C13B H13B 120.3 . .
C13B C14B C15B 118.9(8) . .
C13B C14B H14B 120.6 . .
C15B C14B H14B 120.6 . .
C14B C15B C16B 119.4(8) . .
C14B C15B H15B 120.3 . .
C16B C15B H15B 120.3 . .
N11B C16B C15B 122.3(7) . .
N11B C16B C23B 113.5(7) . .
C15B C16B C23B 124.1(8) . .
C25B N21B N22B 110.7(7) . .
C25B N21B C26B 127.9(7) . .
N22B N21B C26B 121.2(6) . .
C23B N22B N21B 105.3(6) . .
C23B N22B Ni1 112.1(5) . .
N21B N22B Ni1 137.8(5) . .
N22B C23B C24B 110.8(7) . .
N22B C23B C16B 117.0(7) . .
C24B C23B C16B 132.2(8) . .
C25B C24B C23B 106.3(8) . .
C25B C24B H24B 126.8 . .
C23B C24B H24B 126.8 . .
N21B C25B C24B 106.8(8) . .
N21B C25B H25B 126.6 . .
C24B C25B H25B 126.6 . .
N21B C26B C51B 111.6(7) . .
N21B C26B H26C 109.3 . .
C51B C26B H26C 109.3 . .
N21B C26B H26D 109.3 . .
C51B C26B H26D 109.3 . .
H26C C26B H26D 108.0 . .
C32B N31B C36B 118.6(7) . .
C32B N31B Ni2 126.4(5) . .
C36B N31B Ni2 114.9(5) . .
N31B C32B C33B 122.7(8) . .
N31B C32B H32B 118.7 . .
C33B C32B H32B 118.7 . .
C34B C33B C32B 117.8(9) . .
C34B C33B H33B 121.1 . .
C32B C33B H33B 121.1 . .
C35B C34B C33B 119.8(8) . .
C35B C34B H34B 120.1 . .
C33B C34B H34B 120.1 . .
C34B C35B C36B 119.5(8) . .
C34B C35B H35B 120.3 . .
C36B C35B H35B 120.3 . .
N31B C36B C35B 121.5(8) . .
N31B C36B C43B 115.0(7) . .
C35B C36B C43B 123.4(8) . .
N42B N41B C45B 110.5(6) . .
N42B N41B C46B 121.7(6) . .
C45B N41B C46B 127.6(7) . .
C43B N42B N41B 106.0(6) . .
C43B N42B Ni2 113.7(5) . .
N41B N42B Ni2 140.2(5) . .
N42B C43B C44B 110.6(7) . .
N42B C43B C36B 117.6(7) . .
C44B C43B C36B 131.8(7) . .
C45B C44B C43B 104.3(7) . .
C45B C44B H44B 127.8 . .
C43B C44B H44B 127.8 . .
N41B C45B C44B 108.5(7) . .
N41B C45B H45B 125.8 . .
C44B C45B H45B 125.8 . .
N41B C46B C54B 112.5(6) . .
N41B C46B H46C 109.1 . .
C54B C46B H46C 109.1 . .
N41B C46B H46D 109.1 . .
C54B C46B H46D 109.1 . .
H46C C46B H46D 107.8 . .
C52B C51B O55B 110.8(7) . .
C52B C51B C26B 133.1(9) . .
O55B C51B C26B 115.9(7) . .
C51B C52B C53B 107.5(8) . .
C51B C52B H52B 126.2 . .
C53B C52B H52B 126.2 . .
C54B C53B C52B 105.5(7) . .
C54B C53B H53B 127.2 . .
C52B C53B H53B 127.2 . .
O55B C54B C53B 109.9(7) . .
O55B C54B C46B 116.8(7) . .
C53B C54B C46B 132.7(8) . .
C54B O55B C51B 106.3(6) . .
C16C N11C C12C 117.6(7) . .
C16C N11C Ni1 114.9(5) . .
C12C N11C Ni1 127.0(6) . .
N11C C12C C13C 124.3(8) . .
N11C C12C H12C 117.8 . .
C13C C12C H12C 117.8 . .
C12C C13C C14C 117.6(8) . .
C12C C13C H13C 121.2 . .
C14C C13C H13C 121.2 . .
C15C C14C C13C 120.2(8) . .
C15C C14C H14C 119.9 . .
C13C C14C H14C 119.9 . .
C14C C15C C16C 118.1(8) . .
C14C C15C H15C 121.0 . .
C16C C15C H15C 121.0 . .
N11C C16C C15C 122.0(7) . .
N11C C16C C23C 114.6(7) . .
C15C C16C C23C 123.4(8) . .
C25C N21C N22C 110.9(7) . .
C25C N21C C26C 125.8(7) . .
N22C N21C C26C 122.6(7) . .
C23C N22C N21C 105.7(6) . .
C23C N22C Ni1 113.6(5) . .
N21C N22C Ni1 140.3(5) . .
N22C C23C C24C 110.7(8) . .
N22C C23C C16C 117.9(7) . .
C24C C23C C16C 131.4(8) . .
C25C C24C C23C 104.8(8) . .
C25C C24C H24C 127.6 . .
C23C C24C H24C 127.6 . .
N21C C25C C24C 107.9(8) . .
N21C C25C H25C 126.1 . .
C24C C25C H25C 126.1 . .
N21C C26C C51C 111.3(7) . .
N21C C26C H26E 109.4 . .
C51C C26C H26E 109.4 . .
N21C C26C H26F 109.4 . .
C51C C26C H26F 109.4 . .
H26E C26C H26F 108.0 . .
C36C N31C C32C 118.6(7) . .
C36C N31C Ni2 114.2(5) . .
C32C N31C Ni2 127.2(6) . .
N31C C32C C33C 123.3(9) . .
N31C C32C H32C 118.4 . .
C33C C32C H32C 118.4 . .
C32C C33C C34C 118.9(9) . .
C32C C33C H33C 120.5 . .
C34C C33C H33C 120.5 . .
C33C C34C C35C 119.8(9) . .
C33C C34C H34C 120.1 . .
C35C C34C H34C 120.1 . .
C34C C35C C36C 118.2(9) . .
C34C C35C H35C 120.9 . .
C36C C35C H35C 120.9 . .
N31C C36C C35C 121.2(8) . .
N31C C36C C43C 117.2(7) . .
C35C C36C C43C 121.6(8) . .
C45C N41C N42C 110.5(7) . .
C45C N41C C46C 125.1(7) . .
N42C N41C C46C 124.2(7) . .
C43C N42C N41C 105.5(6) . .
C43C N42C Ni2 112.4(5) . .
N41C N42C Ni2 140.7(5) . .
N42C C43C C44C 111.5(7) . .
N42C C43C C36C 117.2(8) . .
C44C C43C C36C 131.3(8) . .
C45C C44C C43C 104.3(8) . .
C45C C44C H44C 127.8 . .
C43C C44C H44C 127.8 . .
N41C C45C C44C 108.2(8) . .
N41C C45C H45C 125.9 . .
C44C C45C H45C 125.9 . .
N41C C46C C54C 111.9(7) . 2_666
N41C C46C H46E 109.2 . .
C54C C46C H46E 109.2 2_666 .
N41C C46C H46F 109.2 . .
C54C C46C H46F 109.2 2_666 .
H46E C46C H46F 107.9 . .
C52C C51C O55C 108.5(7) . .
C52C C51C C26C 136.0(8) . .
O55C C51C C26C 115.5(7) . .
C51C C52C C53C 107.7(7) . .
C51C C52C H52C 126.1 . .
C53C C52C H52C 126.1 . .
C54C C53C C52C 106.5(8) . .
C54C C53C H53C 126.7 . .
C52C C53C H53C 126.7 . .
C53C C54C O55C 109.7(7) . .
C53C C54C C46C 133.6(8) . 2_666
O55C C54C C46C 116.7(7) . 2_666
C54C O55C C51C 107.5(6) . .
F14X B11 F15X 114.0(7) . .
F14X B11 F12 107.8(7) . .
F15X B11 F12 110.3(7) . .
F14X B11 F13 112.2(7) . .
F15X B11 F13 106.6(7) . .
F12 B11 F13 105.6(6) . .
F14X B11 F15Y 27.5(11) . .
F15X B11 F15Y 105.2(11) . .
F12 B11 F15Y 133.4(14) . .
F13 B11 F15Y 91.8(13) . .
F14X B11 F16Y 111.1(11) . .
F15X B11 F16Y 14.5(11) . .
F12 B11 F16Y 99.0(12) . .
F13 B11 F16Y 119.5(13) . .
F15Y B11 F16Y 109.5(13) . .
F25 B21 F24 109.2(7) . .
F25 B21 F22 110.4(7) . .
F24 B21 F22 108.5(7) . .
F25 B21 F23 109.9(7) . .
F24 B21 F23 110.8(7) . .
F22 B21 F23 107.9(7) . .
F33Y B31 F34X 132.5(14) . .
F33Y B31 F33X 24.6(12) . .
F34X B31 F33X 112.0(9) . .
F33Y B31 F32X 111.6(13) . .
F34X B31 F32X 104.0(9) . .
F33X B31 F32X 112.4(9) . .
F33Y B31 F35X 85.4(13) . .
F34X B31 F35X 109.4(9) . .
F33X B31 F35X 106.8(9) . .
F32X B31 F35X 112.1(9) . .
F33Y B31 F32Y 97.4(19) . .
F34X B31 F32Y 121.8(17) . .
F33X B31 F32Y 104.3(15) . .
F32X B31 F32Y 17.9(14) . .
F35X B31 F32Y 101.1(15) . .
F33Y B31 F34Y 107.8(16) . .
F34X B31 F34Y 88.6(12) . .
F33X B31 F34Y 126.7(13) . .
F32X B31 F34Y 108.6(12) . .
F35X B31 F34Y 23.5(10) . .
F32Y B31 F34Y 104.5(15) . .
F33Y B31 F35Y 111.5(15) . .
F34X B31 F35Y 25.1(9) . .
F33X B31 F35Y 88.6(11) . .
F32X B31 F35Y 106.9(11) . .
F35X B31 F35Y 127.5(12) . .
F32Y B31 F35Y 123.8(18) . .
F34Y B31 F35Y 110.5(14) . .
F44X B41 F42 111.0(8) . .
F44X B41 F45Y 92.5(14) . .
F42 B41 F45Y 123.6(17) . .
F44X B41 F45X 111.1(8) . .
F42 B41 F45X 105.8(9) . .
F45Y B41 F45X 21.1(13) . .
F44X B41 F43 110.1(8) . .
F42 B41 F43 108.6(7) . .
F45Y B41 F43 109.8(10) . .
F45X B41 F43 110.0(7) . .
F44X B41 F44Y 15.0(13) . .
F42 B41 F44Y 100.6(14) . .
F45Y B41 F44Y 107.4(15) . .
F45X B41 F44Y 125.5(14) . .
F43 B41 F44Y 105.0(12) . .
N12S C11S H11A 109.5 . .
N12S C11S H11B 109.5 . .
H11A C11S H11B 109.5 . .
N12S C11S H11C 109.5 . .
H11A C11S H11C 109.5 . .
H11B C11S H11C 109.5 . .
O14S N12S O13S 122.6(8) . .
O14S N12S C11S 117.1(8) . .
O13S N12S C11S 120.2(8) . .
N22S C21S H21A 109.5 . .
N22S C21S H21B 109.5 . .
H21A C21S H21B 109.5 . .
N22S C21S H21C 109.5 . .
H21A C21S H21C 109.5 . .
H21B C21S H21C 109.5 . .
O23S N22S O24S 117.5(13) . .
O23S N22S C21S 125.3(12) . .
O24S N22S C21S 117.1(12) . .
N32S C31S H31A 109.5 . .
N32S C31S H31B 109.5 . .
H31A C31S H31B 109.5 . .
N32S C31S H31C 109.5 . .
H31A C31S H31C 109.5 . .
H31B C31S H31C 109.5 . .
O33S N32S O34S 122.2(9) . .
O33S N32S C31S 119.2(9) . .
O34S N32S C31S 118.6(9) . .
N42S C41S H41A 109.5 . .
N42S C41S H41B 109.5 . .
H41A C41S H41B 109.5 . .
N42S C41S H41C 109.5 . .
H41A C41S H41C 109.5 . .
H41B C41S H41C 109.5 . .
O43S N42S O44S 107.5(13) . .
O43S N42S C41S 122.1(13) . .
O44S N42S C41S 122.0(13) . .
N52S C51S H51A 109.5 . .
N52S C51S H51B 109.5 . .
H51A C51S H51B 109.5 . .
N52S C51S H51C 109.5 . .
H51A C51S H51C 109.5 . .
H51B C51S H51C 109.5 . .
O54S N52S O53S 121.2(10) . .
O54S N52S C51S 122.0(11) . .
O53S N52S C51S 116.8(10) . .
N62S C61S H61A 109.5 . .
N62S C61S H61B 109.5 . .
H61A C61S H61B 109.5 . .
N62S C61S H61C 109.5 . .
H61A C61S H61C 109.5 . .
H61B C61S H61C 109.5 . .
O64S N62S O63S 124.7(11) . .
O64S N62S C61S 117.4(11) . .
O63S N62S C61S 117.9(11) . .
N72S C71S H71A 109.5 . .
N72S C71S H71B 109.5 . .
H71A C71S H71B 109.5 . .
N72S C71S H71C 109.5 . .
H71A C71S H71C 109.5 . .
H71B C71S H71C 109.5 . .
O74S N72S O73S 124.4(13) . .
O74S N72S C71S 120.4(13) . .
O73S N72S C71S 115.2(14) . .
N82S C81S H81A 109.5 . .
N82S C81S H81B 109.5 . .
H81A C81S H81B 109.5 . .
N82S C81S H81C 109.5 . .
H81A C81S H81C 109.5 . .
H81B C81S H81C 109.5 . .
O84S N82S O83S 121.7(10) . .
O84S N82S C81S 120.4(10) . .
O83S N82S C81S 117.8(10) . .

loop_
_geom_bond_atom_site_label_1
_geom_bond_atom_site_label_2
_geom_bond_distance
_geom_bond_site_symmetry_2
Ni1 N11B 2.069(7) .
Ni1 N11A 2.074(6) .
Ni1 N22A 2.087(7) .
Ni1 N11C 2.107(6) .
Ni1 N22B 2.113(6) .
Ni1 N22C 2.117(6) .
Ni2 N31B 2.086(7) .
Ni2 N42B 2.091(6) .
Ni2 N31C 2.098(7) .
Ni2 N31A 2.098(6) .
Ni2 N42A 2.127(7) .
Ni2 N42C 2.135(7) .
N11A C12A 1.329(10) .
N11A C16A 1.351(10) .
C12A C13A 1.417(12) .
C12A H12A 0.9500 .
C13A C14A 1.395(13) .
C13A H13A 0.9500 .
C14A C15A 1.372(12) .
C14A H14A 0.9500 .
C15A C16A 1.371(11) .
C15A H15A 0.9500 .
C16A C23A 1.467(11) .
N21A C25A 1.349(10) .
N21A N22A 1.353(9) .
N21A C26A 1.466(10) .
N22A C23A 1.348(10) .
C23A C24A 1.416(11) .
C24A C25A 1.337(12) .
C24A H24A 0.9500 .
C25A H25A 0.9500 .
C26A C51A 1.496(11) .
C26A H26A 0.9900 .
C26A H26B 0.9900 .
N31A C32A 1.310(10) .
N31A C36A 1.345(10) .
C32A C33A 1.397(12) .
C32A H32A 0.9500 .
C33A C34A 1.395(13) .
C33A H33A 0.9500 .
C34A C35A 1.359(13) .
C34A H34A 0.9500 .
C35A C36A 1.378(12) .
C35A H35A 0.9500 .
C36A C43A 1.466(12) .
N41A C45A 1.323(11) .
N41A N42A 1.344(9) .
N41A C46A 1.477(11) .
N42A C43A 1.357(10) .
C43A C44A 1.397(12) .
C44A C45A 1.372(12) .
C44A H44A 0.9500 .
C45A H45A 0.9500 .
C46A C54A 1.489(12) .
C46A H46A 0.9900 .
C46A H46B 0.9900 .
C51A C52A 1.342(11) .
C51A O55A 1.372(9) .
C52A C53A 1.427(12) .
C52A H52A 0.9500 .
C53A C54A 1.321(11) .
C53A H53A 0.9500 .
C54A O55A 1.378(9) .
N11B C12B 1.336(10) .
N11B C16B 1.351(10) .
C12B C13B 1.397(12) .
C12B H12B 0.9500 .
C13B C14B 1.367(13) .
C13B H13B 0.9500 .
C14B C15B 1.369(12) .
C14B H14B 0.9500 .
C15B C16B 1.391(11) .
C15B H15B 0.9500 .
C16B C23B 1.468(11) .
N21B C25B 1.356(11) .
N21B N22B 1.370(9) .
N21B C26B 1.462(10) .
N22B C23B 1.340(10) .
C23B C24B 1.380(11) .
C24B C25B 1.374(12) .
C24B H24B 0.9500 .
C25B H25B 0.9500 .
C26B C51B 1.496(12) .
C26B H26C 0.9900 .
C26B H26D 0.9900 .
N31B C32B 1.335(10) .
N31B C36B 1.354(10) .
C32B C33B 1.395(12) .
C32B H32B 0.9500 .
C33B C34B 1.386(13) .
C33B H33B 0.9500 .
C34B C35B 1.368(12) .
C34B H34B 0.9500 .
C35B C36B 1.384(11) .
C35B H35B 0.9500 .
C36B C43B 1.453(12) .
N41B N42B 1.353(9) .
N41B C45B 1.353(10) .
N41B C46B 1.461(10) .
N42B C43B 1.343(9) .
C43B C44B 1.409(11) .
C44B C45B 1.374(12) .
C44B H44B 0.9500 .
C45B H45B 0.9500 .
C46B C54B 1.462(12) .
C46B H46C 0.9900 .
C46B H46D 0.9900 .
C51B C52B 1.325(11) .
C51B O55B 1.372(10) .
C52B C53B 1.427(12) .
C52B H52B 0.9500 .
C53B C54B 1.371(11) .
C53B H53B 0.9500 .
C54B O55B 1.371(9) .
N11C C16C 1.340(10) .
N11C C12C 1.352(10) .
C12C C13C 1.355(12) .
C12C H12C 0.9500 .
C13C C14C 1.384(13) .
C13C H13C 0.9500 .
C14C C15C 1.381(12) .
C14C H14C 0.9500 .
C15C C16C 1.400(12) .
C15C H15C 0.9500 .
C16C C23C 1.454(12) .
N21C C25C 1.342(11) .
N21C N22C 1.349(9) .
N21C C26C 1.452(10) .
N22C C23C 1.324(10) .
C23C C24C 1.401(12) .
C24C C25C 1.359(13) .
C24C H24C 0.9500 .
C25C H25C 0.9500 .
C26C C51C 1.474(11) .
C26C H26E 0.9900 .
C26C H26F 0.9900 .
N31C C36C 1.335(11) .
N31C C32C 1.352(10) .
C32C C33C 1.355(12) .
C32C H32C 0.9500 .
C33C C34C 1.377(14) .
C33C H33C 0.9500 .
C34C C35C 1.378(13) .
C34C H34C 0.9500 .
C35C C36C 1.420(12) .
C35C H35C 0.9500 .
C36C C43C 1.446(11) .
N41C C45C 1.353(11) .
N41C N42C 1.354(9) .
N41C C46C 1.445(10) .
N42C C43C 1.344(10) .
C43C C44C 1.389(12) .
C44C C45C 1.381(12) .
C44C H44C 0.9500 .
C45C H45C 0.9500 .
C46C C54C 1.499(11) 2_666
C46C H46E 0.9900 .
C46C H46F 0.9900 .
C51C C52C 1.346(11) .
C51C O55C 1.371(9) .
C52C C53C 1.418(12) .
C52C H52C 0.9500 .
C53C C54C 1.341(11) .
C53C H53C 0.9500 .
C54C O55C 1.367(9) .
C54C C46C 1.499(11) 2_666
B11 F14X 1.357(10) .
B11 F15X 1.357(10) .
B11 F12 1.400(10) .
B11 F13 1.402(10) .
B11 F15Y 1.45(3) .
B11 F16Y 1.50(3) .
B21 F25 1.373(10) .
B21 F24 1.375(10) .
B21 F22 1.385(10) .
B21 F23 1.388(10) .
B31 F33Y 1.28(2) .
B31 F34X 1.357(12) .
B31 F33X 1.375(12) .
B31 F32X 1.389(12) .
B31 F35X 1.390(12) .
B31 F32Y 1.46(3) .
B31 F34Y 1.46(2) .
B31 F35Y 1.48(2) .
B41 F44X 1.371(11) .
B41 F42 1.385(10) .
B41 F45Y 1.39(2) .
B41 F45X 1.396(11) .
B41 F43 1.398(10) .
B41 F44Y 1.51(3) .
C11S N12S 1.471(13) .
C11S H11A 0.9800 .
C11S H11B 0.9800 .
C11S H11C 0.9800 .
N12S O14S 1.219(9) .
N12S O13S 1.227(9) .
C21S N22S 1.392(15) .
C21S H21A 0.9800 .
C21S H21B 0.9800 .
C21S H21C 0.9800 .
N22S O23S 1.206(12) .
N22S O24S 1.268(14) .
C31S N32S 1.427(13) .
C31S H31A 0.9800 .
C31S H31B 0.9800 .
C31S H31C 0.9800 .
N32S O33S 1.218(10) .
N32S O34S 1.239(10) .
C41S N42S 1.483(16) .
C41S H41A 0.9800 .
C41S H41B 0.9800 .
C41S H41C 0.9800 .
N42S O43S 1.210(13) .
N42S O44S 1.272(15) .
C51S N52S 1.457(14) .
C51S H51A 0.9800 .
C51S H51B 0.9800 .
C51S H51C 0.9800 .
N52S O54S 1.191(11) .
N52S O53S 1.213(11) .
C61S N62S 1.428(15) .
C61S H61A 0.9800 .
C61S H61B 0.9800 .
C61S H61C 0.9800 .
N62S O64S 1.206(12) .
N62S O63S 1.252(12) .
C71S N72S 1.375(17) .
C71S H71A 0.9800 .
C71S H71B 0.9800 .
C71S H71C 0.9800 .
N72S O74S 1.175(13) .
N72S O73S 1.291(14) .
C81S N82S 1.442(13) .
C81S H81A 0.9800 .
C81S H81B 0.9800 .
C81S H81C 0.9800 .
N82S O84S 1.197(11) .
N82S O83S 1.227(12) .

loop_
_geom_torsion_atom_site_label_1
_geom_torsion_atom_site_label_2
_geom_torsion_atom_site_label_3
_geom_torsion_atom_site_label_4
_geom_torsion
_geom_torsion_site_symmetry_1
_geom_torsion_site_symmetry_4
N11B Ni1 N11A C12A -88.0(7) . .
N22A Ni1 N11A C12A -177.2(7) . .
N11C Ni1 N11A C12A 4.5(7) . .
N22B Ni1 N11A C12A -94(2) . .
N22C Ni1 N11A C12A 81.6(7) . .
N11B Ni1 N11A C16A 90.2(5) . .
N22A Ni1 N11A C16A 1.1(5) . .
N11C Ni1 N11A C16A -177.2(5) . .
N22B Ni1 N11A C16A 84.1(19) . .
N22C Ni1 N11A C16A -100.1(5) . .
C16A N11A C12A C13A -0.1(12) . .
Ni1 N11A C12A C13A 178.1(6) . .
N11A C12A C13A C14A -1.2(12) . .
C12A C13A C14A C15A 2.8(12) . .
C13A C14A C15A C16A -3.1(13) . .
C12A N11A C16A C15A -0.1(11) . .
Ni1 N11A C16A C15A -178.5(6) . .
C12A N11A C16A C23A 179.0(7) . .
Ni1 N11A C16A C23A 0.7(8) . .
C14A C15A C16A N11A 1.7(12) . .
C14A C15A C16A C23A -177.3(8) . .
C25A N21A N22A C23A -0.7(8) . .
C26A N21A N22A C23A 172.3(6) . .
C25A N21A N22A Ni1 175.8(6) . .
C26A N21A N22A Ni1 -11.2(12) . .
N11B Ni1 N22A C23A -97.2(5) . .
N11A Ni1 N22A C23A -2.8(5) . .
N11C Ni1 N22A C23A 17(3) . .
N22B Ni1 N22A C23A -174.6(5) . .
N22C Ni1 N22A C23A 85.3(5) . .
N11B Ni1 N22A N21A 86.6(8) . .
N11A Ni1 N22A N21A -179.1(8) . .
N11C Ni1 N22A N21A -159(3) . .
N22B Ni1 N22A N21A 9.1(8) . .
N22C Ni1 N22A N21A -91.0(8) . .
N21A N22A C23A C24A 1.1(8) . .
Ni1 N22A C23A C24A -176.5(5) . .
N21A N22A C23A C16A -178.3(6) . .
Ni1 N22A C23A C16A 4.1(8) . .
N11A C16A C23A N22A -3.2(9) . .
C15A C16A C23A N22A 175.9(7) . .
N11A C16A C23A C24A 177.5(8) . .
C15A C16A C23A C24A -3.3(13) . .
N22A C23A C24A C25A -1.1(9) . .
C16A C23A C24A C25A 178.2(8) . .
C23A C24A C25A N21A 0.6(9) . .
N22A N21A C25A C24A 0.0(9) . .
C26A N21A C25A C24A -172.6(7) . .
C25A N21A C26A C51A 88.3(9) . .
N22A N21A C26A C51A -83.6(8) . .
N31B Ni2 N31A C32A 110(4) . .
N42B Ni2 N31A C32A 88.9(7) . .
N31C Ni2 N31A C32A -90.8(7) . .
N42A Ni2 N31A C32A 176.3(7) . .
N42C Ni2 N31A C32A -12.5(7) . .
N31B Ni2 N31A C36A -71(5) . .
N42B Ni2 N31A C36A -92.3(5) . .
N31C Ni2 N31A C36A 88.0(6) . .
N42A Ni2 N31A C36A -4.8(5) . .
N42C Ni2 N31A C36A 166.3(5) . .
C36A N31A C32A C33A 0.1(12) . .
Ni2 N31A C32A C33A 178.9(6) . .
N31A C32A C33A C34A -0.2(13) . .
C32A C33A C34A C35A 0.2(13) . .
C33A C34A C35A C36A -0.1(14) . .
C32A N31A C36A C35A 0.1(12) . .
Ni2 N31A C36A C35A -178.9(6) . .
C32A N31A C36A C43A -175.1(7) . .
Ni2 N31A C36A C43A 6.0(9) . .
C34A C35A C36A N31A -0.1(13) . .
C34A C35A C36A C43A 174.7(8) . .
C45A N41A N42A C43A -0.1(9) . .
C46A N41A N42A C43A -177.4(7) . .
C45A N41A N42A Ni2 179.8(7) . .
C46A N41A N42A Ni2 2.4(13) . .
N31B Ni2 N42A N41A -0.1(9) . .
N42B Ni2 N42A N41A -78.5(9) . .
N31C Ni2 N42A N41A 94.6(9) . .
N31A Ni2 N42A N41A -177.1(9) . .
N42C Ni2 N42A N41A 139.0(11) . .
N31B Ni2 N42A C43A 179.7(5) . .
N42B Ni2 N42A C43A 101.3(6) . .
N31C Ni2 N42A C43A -85.6(6) . .
N31A Ni2 N42A C43A 2.7(5) . .
N42C Ni2 N42A C43A -41.2(15) . .
N41A N42A C43A C44A -0.5(9) . .
Ni2 N42A C43A C44A 179.6(6) . .
N41A N42A C43A C36A 179.4(7) . .
Ni2 N42A C43A C36A -0.5(9) . .
N31A C36A C43A N42A -3.7(11) . .
C35A C36A C43A N42A -178.7(8) . .
N31A C36A C43A C44A 176.1(8) . .
C35A C36A C43A C44A 1.1(14) . .
N42A C43A C44A C45A 0.8(10) . .
C36A C43A C44A C45A -179.1(9) . .
N42A N41A C45A C44A 0.6(10) . .
C46A N41A C45A C44A 177.8(8) . .
C43A C44A C45A N41A -0.8(10) . .
C45A N41A C46A C54A -64.7(11) . .
N42A N41A C46A C54A 112.3(8) . .
N21A C26A C51A C52A 7.8(13) . .
N21A C26A C51A O55A -172.8(6) . .
O55A C51A C52A C53A -1.7(9) . .
C26A C51A C52A C53A 177.7(8) . .
C51A C52A C53A C54A 1.3(10) . .
C52A C53A C54A O55A -0.5(10) . .
C52A C53A C54A C46A 176.3(9) . .
N41A C46A C54A C53A 125.8(10) . .
N41A C46A C54A O55A -57.6(10) . .
C52A C51A O55A C54A 1.4(9) . .
C26A C51A O55A C54A -178.1(7) . .
C53A C54A O55A C51A -0.5(9) . .
C46A C54A O55A C51A -177.8(7) . .
N11A Ni1 N11B C12B -8.2(7) . .
N22A Ni1 N11B C12B 70.6(7) . .
N11C Ni1 N11B C12B -104.9(7) . .
N22B Ni1 N11B C12B 170.9(7) . .
N22C Ni1 N11B C12B -121.7(12) . .
N11A Ni1 N11B C16B 168.6(6) . .
N22A Ni1 N11B C16B -112.6(6) . .
N11C Ni1 N11B C16B 71.9(6) . .
N22B Ni1 N11B C16B -12.3(6) . .
N22C Ni1 N11B C16B 55.1(15) . .
C16B N11B C12B C13B -0.3(12) . .
Ni1 N11B C12B C13B 176.4(7) . .
N11B C12B C13B C14B -0.6(14) . .
C12B C13B C14B C15B 0.9(14) . .
C13B C14B C15B C16B -0.4(14) . .
C12B N11B C16B C15B 0.9(12) . .
Ni1 N11B C16B C15B -176.2(6) . .
C12B N11B C16B C23B -177.0(7) . .
Ni1 N11B C16B C23B 5.9(9) . .
C14B C15B C16B N11B -0.5(13) . .
C14B C15B C16B C23B 177.1(8) . .
C25B N21B N22B C23B -0.9(9) . .
C26B N21B N22B C23B -176.1(7) . .
C25B N21B N22B Ni1 -152.9(7) . .
C26B N21B N22B Ni1 31.8(11) . .
N11B Ni1 N22B C23B 16.9(5) . .
N11A Ni1 N22B C23B 23(2) . .
N22A Ni1 N22B C23B 104.6(6) . .
N11C Ni1 N22B C23B -76.4(6) . .
N22C Ni1 N22B C23B -152.6(5) . .
N11B Ni1 N22B N21B 167.7(8) . .
N11A Ni1 N22B N21B 173.9(16) . .
N22A Ni1 N22B N21B -104.5(7) . .
N11C Ni1 N22B N21B 74.4(7) . .
N22C Ni1 N22B N21B -1.7(8) . .
N21B N22B C23B C24B -0.2(9) . .
Ni1 N22B C23B C24B 159.9(6) . .
N21B N22B C23B C16B -179.6(7) . .
Ni1 N22B C23B C16B -19.4(9) . .
N11B C16B C23B N22B 9.5(11) . .
C15B C16B C23B N22B -168.4(8) . .
N11B C16B C23B C24B -169.7(9) . .
C15B C16B C23B C24B 12.4(15) . .
N22B C23B C24B C25B 1.2(10) . .
C16B C23B C24B C25B -179.6(9) . .
N22B N21B C25B C24B 1.6(10) . .
C26B N21B C25B C24B 176.4(8) . .
C23B C24B C25B N21B -1.6(10) . .
C25B N21B C26B C51B -36.8(12) . .
N22B N21B C26B C51B 137.6(7) . .
N42B Ni2 N31B C32B 176.5(7) . .
N31C Ni2 N31B C32B -3.9(7) . .
N31A Ni2 N31B C32B 155(4) . .
N42A Ni2 N31B C32B 89.4(7) . .
N42C Ni2 N31B C32B -82.2(7) . .
N42B Ni2 N31B C36B -0.5(5) . .
N31C Ni2 N31B C36B 179.1(6) . .
N31A Ni2 N31B C36B -22(5) . .
N42A Ni2 N31B C36B -87.6(6) . .
N42C Ni2 N31B C36B 100.8(6) . .
C36B N31B C32B C33B 2.0(12) . .
Ni2 N31B C32B C33B -174.9(6) . .
N31B C32B C33B C34B -0.1(13) . .
C32B C33B C34B C35B -1.3(14) . .
C33B C34B C35B C36B 0.7(14) . .
C32B N31B C36B C35B -2.7(12) . .
Ni2 N31B C36B C35B 174.6(6) . .
C32B N31B C36B C43B -178.4(7) . .
Ni2 N31B C36B C43B -1.1(9) . .
C34B C35B C36B N31B 1.3(13) . .
C34B C35B C36B C43B 176.7(8) . .
C45B N41B N42B C43B 1.8(8) . .
C46B N41B N42B C43B -173.7(7) . .
C45B N41B N42B Ni2 -175.3(6) . .
C46B N41B N42B Ni2 9.3(12) . .
N31B Ni2 N42B C43B 2.1(5) . .
N31C Ni2 N42B C43B -1(2) . .
N31A Ni2 N42B C43B -179.1(5) . .
N42A Ni2 N42B C43B 102.2(5) . .
N42C Ni2 N42B C43B -85.7(5) . .
N31B Ni2 N42B N41B 179.0(8) . .
N31C Ni2 N42B N41B 175.6(19) . .
N31A Ni2 N42B N41B -2.2(8) . .
N42A Ni2 N42B N41B -80.8(8) . .
N42C Ni2 N42B N41B 91.2(8) . .
N41B N42B C43B C44B -2.7(8) . .
Ni2 N42B C43B C44B 175.3(5) . .
N41B N42B C43B C36B 178.6(7) . .
Ni2 N42B C43B C36B -3.4(9) . .
N31B C36B C43B N42B 3.1(10) . .
C35B C36B C43B N42B -172.6(7) . .
N31B C36B C43B C44B -175.3(8) . .
C35B C36B C43B C44B 9.1(14) . .
N42B C43B C44B C45B 2.5(9) . .
C36B C43B C44B C45B -179.0(8) . .
N42B N41B C45B C44B -0.2(9) . .
C46B N41B C45B C44B 174.9(7) . .
C43B C44B C45B N41B -1.4(9) . .
N42B N41B C46B C54B 147.6(7) . .
C45B N41B C46B C54B -27.0(11) . .
N21B C26B C51B C52B 138.0(9) . .
N21B C26B C51B O55B -47.5(9) . .
O55B C51B C52B C53B -1.6(9) . .
C26B C51B C52B C53B 173.1(8) . .
C51B C52B C53B C54B 1.6(9) . .
C52B C53B C54B O55B -1.0(9) . .
C52B C53B C54B C46B 169.8(8) . .
N41B C46B C54B O55B -54.2(9) . .
N41B C46B C54B C53B 135.5(9) . .
C53B C54B O55B C51B 0.1(8) . .
C46B C54B O55B C51B -172.3(7) . .
C52B C51B O55B C54B 0.9(9) . .
C26B C51B O55B C54B -174.8(7) . .
N11B Ni1 N11C C16C -164.4(5) . .
N11A Ni1 N11C C16C 101.1(5) . .
N22A Ni1 N11C C16C 81(3) . .
N22B Ni1 N11C C16C -86.9(5) . .
N22C Ni1 N11C C16C 12.3(5) . .
N11B Ni1 N11C C12C 7.6(7) . .
N11A Ni1 N11C C12C -86.9(7) . .
N22A Ni1 N11C C12C -107(3) . .
N22B Ni1 N11C C12C 85.0(7) . .
N22C Ni1 N11C C12C -175.8(7) . .
C16C N11C C12C C13C 3.2(12) . .
Ni1 N11C C12C C13C -168.5(7) . .
N11C C12C C13C C14C -0.7(13) . .
C12C C13C C14C C15C -1.6(13) . .
C13C C14C C15C C16C 1.4(13) . .
C12C N11C C16C C15C -3.4(11) . .
Ni1 N11C C16C C15C 169.4(6) . .
C12C N11C C16C C23C 175.6(7) . .
Ni1 N11C C16C C23C -11.6(8) . .
C14C C15C C16C N11C 1.2(12) . .
C14C C15C C16C C23C -177.8(8) . .
C25C N21C N22C C23C 0.5(8) . .
C26C N21C N22C C23C 171.5(7) . .
C25C N21C N22C Ni1 172.0(6) . .
C26C N21C N22C Ni1 -16.9(11) . .
N11B Ni1 N22C C23C 6.3(16) . .
N11A Ni1 N22C C23C -107.6(6) . .
N22A Ni1 N22C C23C 173.7(5) . .
N11C Ni1 N22C C23C -11.0(5) . .
N22B Ni1 N22C C23C 71.8(6) . .
N11B Ni1 N22C N21C -164.9(11) . .
N11A Ni1 N22C N21C 81.2(8) . .
N22A Ni1 N22C N21C 2.5(8) . .
N11C Ni1 N22C N21C 177.8(8) . .
N22B Ni1 N22C N21C -99.4(8) . .
N21C N22C C23C C24C 0.6(9) . .
Ni1 N22C C23C C24C -173.6(5) . .
N21C N22C C23C C16C -177.2(7) . .
Ni1 N22C C23C C16C 8.6(9) . .
N11C C16C C23C N22C 1.9(10) . .
C15C C16C C23C N22C -179.1(8) . .
N11C C16C C23C C24C -175.4(8) . .
C15C C16C C23C C24C 3.6(14) . .
N22C C23C C24C C25C -1.4(10) . .
C16C C23C C24C C25C 176.1(8) . .
N22C N21C C25C C24C -1.3(9) . .
C26C N21C C25C C24C -172.1(7) . .
C23C C24C C25C N21C 1.6(9) . .
C25C N21C C26C C51C 89.9(9) . .
N22C N21C C26C C51C -79.8(9) . .
N31B Ni2 N31C C36C -93.2(6) . .
N42B Ni2 N31C C36C -90(2) . .
N31A Ni2 N31C C36C 88.0(6) . .
N42A Ni2 N31C C36C 166.8(6) . .
N42C Ni2 N31C C36C -4.0(5) . .
N31B Ni2 N31C C32C 87.0(7) . .
N42B Ni2 N31C C32C 90(2) . .
N31A Ni2 N31C C32C -91.8(7) . .
N42A Ni2 N31C C32C -12.9(7) . .
N42C Ni2 N31C C32C 176.2(7) . .
C36C N31C C32C C33C -0.8(13) . .
Ni2 N31C C32C C33C 179.0(7) . .
N31C C32C C33C C34C 0.3(15) . .
C32C C33C C34C C35C 1.8(15) . .
C33C C34C C35C C36C -3.3(14) . .
C32C N31C C36C C35C -0.7(12) . .
Ni2 N31C C36C C35C 179.5(6) . .
C32C N31C C36C C43C -179.3(7) . .
Ni2 N31C C36C C43C 0.9(9) . .
C34C C35C C36C N31C 2.8(13) . .
C34C C35C C36C C43C -178.8(8) . .
C45C N41C N42C C43C -0.2(8) . .
C46C N41C N42C C43C -174.5(7) . .
C45C N41C N42C Ni2 -164.7(6) . .
C46C N41C N42C Ni2 21.1(12) . .
N31B Ni2 N42C C43C 101.0(6) . .
N42B Ni2 N42C C43C 179.5(5) . .
N31C Ni2 N42C C43C 6.7(5) . .
N31A Ni2 N42C C43C -81.8(6) . .
N42A Ni2 N42C C43C -38.9(14) . .
N31B Ni2 N42C N41C -95.3(8) . .
N42B Ni2 N42C N41C -16.8(8) . .
N31C Ni2 N42C N41C 170.4(8) . .
N31A Ni2 N42C N41C 82.0(8) . .
N42A Ni2 N42C N41C 124.9(12) . .
N41C N42C C43C C44C 0.9(9) . .
Ni2 N42C C43C C44C 170.3(6) . .
N41C N42C C43C C36C -177.8(7) . .
Ni2 N42C C43C C36C -8.4(9) . .
N31C C36C C43C N42C 5.2(11) . .
C35C C36C C43C N42C -173.3(8) . .
N31C C36C C43C C44C -173.1(9) . .
C35C C36C C43C C44C 8.4(14) . .
N42C C43C C44C C45C -1.1(10) . .
C36C C43C C44C C45C 177.3(9) . .
N42C N41C C45C C44C -0.5(9) . .
C46C N41C C45C C44C 173.7(7) . .
C43C C44C C45C N41C 0.9(9) . .
C45C N41C C46C C54C -78.5(10) . 2_666
N42C N41C C46C C54C 94.9(9) . 2_666
N21C C26C C51C C52C -6.3(13) . .
N21C C26C C51C O55C 175.5(6) . .
O55C C51C C52C C53C -1.4(9) . .
C26C C51C C52C C53C -179.7(9) . .
C51C C52C C53C C54C 1.3(9) . .
C52C C53C C54C O55C -0.6(9) . .
C52C C53C C54C C46C -177.4(8) . 2_666
C53C C54C O55C C51C -0.3(8) . .
C46C C54C O55C C51C 177.2(6) 2_666 .
C52C C51C O55C C54C 1.1(8) . .
C26C C51C O55C C54C 179.7(6) . .
